data_7046282
loop_
_publ_author_name
'Guo, Bei-Bei'
'Gao, Wen-Xi'
'Lin, Yue-Jian'
'Jin, Guo-Xin'

_publ_section_title
;
 Construction of half-sandwich multinuclear complexes including tunnel
 architectures via C-H-activation-directed assembly.
;
_journal_issue 23
_journal_name_full 'Dalton transactions (Cambridge, England : 2003)'
_journal_page_first 7701
_journal_page_last 7708
_journal_paper_doi 10.1039/c8dt01140k
_journal_volume 47
_journal_year 2018
_chemical_formula_sum 'C111 H122 Cl8 F12 Ir4 N12 O16 S4'
_chemical_formula_weight 3288.84
_space_group_crystal_system monoclinic
_space_group_IT_number 14
_space_group_name_Hall '-P 2yn'
_space_group_name_H-M_alt 'P 1 21/n 1'
_symmetry_space_group_name_Hall '-P 2yn'
_symmetry_space_group_name_H-M 'P 1 21/n 1'
_atom_sites_solution_hydrogens geom
_audit_creation_method SHELXL-2014/7
_audit_update_record
;
2018-05-08 deposited with the CCDC.
2018-05-09 downloaded from the CCDC.
;
_cell_angle_alpha 90
_cell_angle_beta 93.8870(10)
_cell_angle_gamma 90
_cell_formula_units_Z 4
_cell_length_a 25.984(2)
_cell_length_b 16.1535(13)
_cell_length_c 29.502(3)
_cell_measurement_reflns_used 7579
_cell_measurement_temperature 203(2)
_cell_measurement_theta_max 25.93
_cell_measurement_theta_min 2.16
_cell_volume 12354.5(19)
_computing_cell_refinement 'Bruker SAINT'
_computing_data_collection 'Bruker APEX2'
_computing_data_reduction 'Bruker SAINT'
_computing_molecular_graphics 'Bruker SHELXTL'
_computing_publication_material 'Bruker SHELXTL'
_computing_structure_refinement 'SHELXL-2014/7 (Sheldrick, 2014)'
_computing_structure_solution 'SHELXS-97 (Sheldrick, 2008)'
_diffrn_ambient_temperature 203(2)
_diffrn_measured_fraction_theta_full 0.995
_diffrn_measured_fraction_theta_max 0.995
_diffrn_measurement_device_type 'Bruker APEX-II CCD'
_diffrn_measurement_method '\f and \w scans'
_diffrn_radiation_type MoK\a
_diffrn_radiation_wavelength 0.71073
_diffrn_reflns_av_R_equivalents 0.1150
_diffrn_reflns_av_unetI/netI 0.1237
_diffrn_reflns_Laue_measured_fraction_full 0.995
_diffrn_reflns_Laue_measured_fraction_max 0.995
_diffrn_reflns_limit_h_max 32
_diffrn_reflns_limit_h_min -32
_diffrn_reflns_limit_k_max 16
_diffrn_reflns_limit_k_min -19
_diffrn_reflns_limit_l_max 36
_diffrn_reflns_limit_l_min -31
_diffrn_reflns_number 79739
_diffrn_reflns_point_group_measured_fraction_full 0.995
_diffrn_reflns_point_group_measured_fraction_max 0.995
_diffrn_reflns_theta_full 25.242
_diffrn_reflns_theta_max 25.999
_diffrn_reflns_theta_min 1.011
_exptl_absorpt_coefficient_mu 4.619
_exptl_absorpt_correction_T_max 0.745
_exptl_absorpt_correction_T_min 0.560
_exptl_absorpt_correction_type multi-scan
_exptl_absorpt_process_details sadabs
_exptl_crystal_colour brown
_exptl_crystal_density_diffrn 1.768
_exptl_crystal_description sheet
_exptl_crystal_F_000 6464
_exptl_crystal_size_max 0.240
_exptl_crystal_size_mid 0.110
_exptl_crystal_size_min 0.030
_refine_diff_density_max 1.975
_refine_diff_density_min -1.192
_refine_diff_density_rms 0.218
_refine_ls_extinction_method none
_refine_ls_goodness_of_fit_ref 0.996
_refine_ls_hydrogen_treatment constr
_refine_ls_matrix_type full
_refine_ls_number_parameters 1434
_refine_ls_number_reflns 24139
_refine_ls_number_restraints 276
_refine_ls_restrained_S_all 0.999
_refine_ls_R_factor_all 0.1505
_refine_ls_R_factor_gt 0.0680
_refine_ls_shift/su_max 0.001
_refine_ls_shift/su_mean 0.000
_refine_ls_structure_factor_coef Fsqd
_refine_ls_weighting_details 'w=1/[\s^2^(Fo^2^)+(0.1175P)^2^+94.4424P] where P=(Fo^2^+2Fc^2^)/3'
_refine_ls_weighting_scheme calc
_refine_ls_wR_factor_gt 0.1772
_refine_ls_wR_factor_ref 0.2342
_reflns_Friedel_coverage 0.000
_reflns_number_gt 12942
_reflns_number_total 24139
_reflns_threshold_expression 'I > 2\s(I)'
_cod_data_source_file c8dt01140k2.cif
_cod_data_source_block 2g
_cod_depositor_comments 'Adding full bibliography for 7046278--7046282.cif.'
_cod_original_cell_volume 12354.6(18)
_cod_database_code 7046282
_shelx_shelxl_version_number 2014/7
_shelx_space_group_comment
; 
The symmetry employed for this shelxl refinement is uniquely defined 
by the following loop, which should always be used as a source of 
symmetry information in preference to the above space-group names. 
They are only intended as comments. 
;
_shelx_estimated_absorpt_t_min 0.404
_shelx_estimated_absorpt_t_max 0.874

loop_
_space_group_symop_operation_xyz
'x, y, z'
'-x+1/2, y+1/2, -z+1/2'
'-x, -y, -z'
'x-1/2, -y-1/2, z-1/2'

loop_
_atom_site_label
_atom_site_type_symbol
_atom_site_fract_x
_atom_site_fract_y
_atom_site_fract_z
_atom_site_U_iso_or_equiv
_atom_site_adp_type
_atom_site_occupancy
_atom_site_site_symmetry_order
_atom_site_calc_flag
_atom_site_refinement_flags_posn
_atom_site_refinement_flags_adp
Ir1 Ir 0.89181(2) 0.74377(4) 0.39529(2) 0.03296(16) Uani 1 1 d . .
Ir2 Ir 0.94126(2) 1.15421(4) 0.39232(2) 0.03159(16) Uani 1 1 d . .
Ir3 Ir 0.87780(2) 0.76337(4) -0.13023(2) 0.03623(17) Uani 1 1 d . .
Ir4 Ir 0.82307(2) 1.16943(4) -0.12969(2) 0.03511(17) Uani 1 1 d . .
N1 N 0.9034(4) 0.8685(6) 0.3965(3) 0.024(2) Uani 1 1 d . U
N2 N 0.8644(4) 0.9260(8) 0.3962(4) 0.037(3) Uani 1 1 d . U
N3 N 0.9290(4) 1.0287(7) 0.3946(4) 0.027(3) Uani 1 1 d . .
N4 N 0.9674(4) 0.9768(7) 0.3936(4) 0.029(3) Uani 1 1 d . .
N5 N 0.8631(4) 0.8844(8) -0.1364(4) 0.035(3) Uani 1 1 d . .
N6 N 0.9020(4) 0.9425(8) -0.1314(4) 0.038(3) Uani 1 1 d . .
N7 N 0.8365(5) 1.0454(9) -0.1357(4) 0.044(3) Uani 1 1 d . .
N8 N 0.7989(4) 0.9918(8) -0.1398(4) 0.034(3) Uani 1 1 d . .
N9 N 0.8879(5) 0.7525(7) 0.3245(4) 0.038(3) Uani 1 1 d . .
N10 N 0.8625(4) 0.7729(8) -0.0613(4) 0.036(3) Uani 1 1 d . U
N11 N 0.9187(5) 1.1483(7) 0.3231(4) 0.033(3) Uani 1 1 d . .
N12 N 0.8411(4) 1.1562(8) -0.0599(4) 0.033(3) Uani 1 1 d . .
O1 O 0.3008(6) -0.0345(10) -0.0044(7) 0.119(7) Uani 1 1 d . .
O2 O 0.2507(6) 0.0592(12) -0.0479(6) 0.107(6) Uani 1 1 d . .
O3 O 0.3401(6) 0.0762(10) -0.0421(7) 0.116(7) Uani 1 1 d . .
O4 O 0.0898(6) 0.0692(11) 0.2868(5) 0.104(6) Uani 1 1 d . U
O5 O 0.1401(7) 0.0180(14) 0.2281(6) 0.131(7) Uani 1 1 d . U
O6 O 0.1367(8) -0.0534(12) 0.2980(9) 0.167(10) Uani 1 1 d . U
O7 O 0.8283(7) 0.5099(10) -0.0278(6) 0.112(6) Uani 1 1 d . U
O8 O 0.8209(8) 0.3806(10) 0.0097(8) 0.129(7) Uani 1 1 d . U
O9 O 0.8277(9) 0.5026(13) 0.0531(7) 0.152(8) Uani 1 1 d . U
O10 O 0.3888(11) -0.0047(15) 0.7100(11) 0.205(12) Uani 1 1 d . U
O11 O 0.4492(8) -0.0148(14) 0.7731(9) 0.169(10) Uani 1 1 d . U
O12 O 0.4009(15) 0.110(2) 0.7577(13) 0.268(17) Uani 1 1 d . U
S1 S 0.2961(2) 0.0450(3) -0.02402(19) 0.0640(14) Uani 1 1 d . .
S2 S 0.13208(19) 0.0203(3) 0.27598(17) 0.0591(12) Uani 1 1 d . .
S3 S 0.8421(3) 0.4610(4) 0.0114(2) 0.0813(17) Uani 1 1 d D .
S4 S 0.4264(3) 0.0411(6) 0.7427(3) 0.111(2) Uani 1 1 d D .
F1 F 0.2847(7) 0.1893(10) 0.0114(6) 0.145(7) Uani 1 1 d . U
F2 F 0.2490(7) 0.0905(10) 0.0457(6) 0.131(6) Uani 1 1 d . U
F3 F 0.3284(7) 0.1074(13) 0.0519(6) 0.159(8) Uani 1 1 d . U
F4 F 0.2296(5) 0.0310(12) 0.2937(6) 0.140(7) Uani 1 1 d . U
F5 F 0.1920(10) 0.1413(15) 0.2880(11) 0.227(12) Uani 1 1 d . U
F6 F 0.1842(8) 0.0839(19) 0.3413(8) 0.223(12) Uani 1 1 d D U
F7 F 0.9295(6) 0.5267(9) 0.0223(7) 0.140(6) Uani 1 1 d . U
F8 F 0.9231(7) 0.4068(11) 0.0540(7) 0.153(7) Uani 1 1 d . .
F9 F 0.9247(8) 0.4136(13) -0.0189(8) 0.162(8) Uani 1 1 d . .
F10 F 0.5019(13) 0.1071(19) 0.7364(12) 0.299(16) Uani 1 1 d D U
F11 F 0.4888(14) -0.002(2) 0.6862(10) 0.289(16) Uani 1 1 d D U
F12 F 0.4547(9) 0.1152(15) 0.6704(8) 0.204(10) Uani 1 1 d D U
C1 C 0.9732(5) 0.7490(7) 0.3945(4) 0.024(3) Uani 1 1 d . U
C2 C 1.0060(5) 0.6843(9) 0.3928(5) 0.036(4) Uani 1 1 d . U
H2 H 0.9937 0.6295 0.3917 0.043 Uiso 1 1 calc R U
C3 C 1.0596(6) 0.7015(11) 0.3926(5) 0.048(4) Uani 1 1 d . .
H3 H 1.0827 0.6567 0.3919 0.058 Uiso 1 1 calc R U
C4 C 1.0792(6) 0.7793(10) 0.3935(6) 0.044(4) Uani 1 1 d . .
H4 H 1.1151 0.7881 0.3950 0.053 Uiso 1 1 calc R U
C5 C 1.0444(6) 0.8478(10) 0.3922(5) 0.042(4) Uani 1 1 d . .
H5 H 1.0563 0.9025 0.3903 0.050 Uiso 1 1 calc R U
C6 C 0.9912(5) 0.8297(9) 0.3938(4) 0.028(3) Uani 1 1 d . .
C7 C 0.9534(5) 0.8972(9) 0.3943(5) 0.032(3) Uani 1 1 d . U
C8 C 0.8794(6) 1.0029(10) 0.3974(5) 0.037(4) Uani 1 1 d . .
C9 C 0.8418(6) 1.0716(10) 0.4010(5) 0.041(4) Uani 1 1 d . .
C10 C 0.8615(6) 1.1475(8) 0.4009(4) 0.034(3) Uani 1 1 d . U
C11 C 0.8282(6) 1.2167(9) 0.4070(5) 0.040(4) Uani 1 1 d . U
H11 H 0.8411 1.2711 0.4080 0.048 Uiso 1 1 calc R U
C12 C 0.7783(7) 1.2014(12) 0.4111(7) 0.063(6) Uani 1 1 d . .
H12 H 0.7565 1.2462 0.4167 0.076 Uiso 1 1 calc R U
C13 C 0.7569(7) 1.1219(12) 0.4076(7) 0.067(6) Uani 1 1 d . .
H13 H 0.7210 1.1140 0.4070 0.080 Uiso 1 1 calc R U
C14 C 0.7900(7) 1.0551(11) 0.4049(7) 0.057(5) Uani 1 1 d . .
H14 H 0.7777 1.0005 0.4058 0.068 Uiso 1 1 calc R U
C15 C 0.7972(6) 0.7663(9) -0.1445(5) 0.034(3) Uani 1 1 d . U
C16 C 0.7652(6) 0.6990(9) -0.1472(5) 0.039(4) Uani 1 1 d . .
H16 H 0.7786 0.6455 -0.1423 0.047 Uiso 1 1 calc R U
C17 C 0.7120(6) 0.7107(11) -0.1574(5) 0.047(4) Uani 1 1 d . .
H17 H 0.6903 0.6641 -0.1607 0.057 Uiso 1 1 calc R U
C18 C 0.6912(6) 0.7868(11) -0.1625(5) 0.044(4) Uani 1 1 d . .
H18 H 0.6556 0.7939 -0.1696 0.052 Uiso 1 1 calc R U
C19 C 0.7247(6) 0.8557(12) -0.1570(5) 0.046(4) Uani 1 1 d . .
H19 H 0.7112 0.9096 -0.1594 0.056 Uiso 1 1 calc R U
C20 C 0.7776(5) 0.8442(9) -0.1481(4) 0.029(3) Uani 1 1 d . .
C21 C 0.8120(5) 0.9128(10) -0.1431(4) 0.034(4) Uani 1 1 d . .
C22 C 0.8864(5) 1.0196(11) -0.1366(5) 0.036(4) Uani 1 1 d . .
C23 C 0.9243(6) 1.0885(10) -0.1369(5) 0.038(4) Uani 1 1 d . .
C24 C 0.9032(6) 1.1671(9) -0.1353(5) 0.038(4) Uani 1 1 d . U
C25 C 0.9353(6) 1.2338(12) -0.1386(6) 0.052(5) Uani 1 1 d . .
H25 H 0.9220 1.2879 -0.1387 0.063 Uiso 1 1 calc R U
C26 C 0.9872(7) 1.2209(13) -0.1418(8) 0.075(7) Uani 1 1 d . .
H26 H 1.0085 1.2671 -0.1455 0.090 Uiso 1 1 calc R U
C27 C 1.0088(7) 1.1460(12) -0.1399(8) 0.069(6) Uani 1 1 d . .
H27 H 1.0448 1.1400 -0.1386 0.083 Uiso 1 1 calc R U
C28 C 0.9754(6) 1.0736(11) -0.1400(6) 0.055(5) Uani 1 1 d . .
H28 H 0.9885 1.0196 -0.1421 0.067 Uiso 1 1 calc R U
C29 C 0.8531(6) 0.8059(10) 0.3028(5) 0.042(4) Uani 1 1 d . .
H29 H 0.8334 0.8408 0.3203 0.050 Uiso 1 1 calc R U
C30 C 0.8463(6) 0.8098(10) 0.2567(5) 0.042(4) Uani 1 1 d . .
H30 H 0.8238 0.8496 0.2431 0.051 Uiso 1 1 calc R U
C31 C 0.8722(6) 0.7551(9) 0.2293(5) 0.035(3) Uani 1 1 d . .
C32 C 0.9047(6) 0.6990(11) 0.2509(5) 0.045(4) Uani 1 1 d . .
H32 H 0.9216 0.6596 0.2338 0.055 Uiso 1 1 calc R U
C33 C 0.9129(6) 0.6996(10) 0.2979(5) 0.043(4) Uani 1 1 d . .
H33 H 0.9366 0.6620 0.3117 0.051 Uiso 1 1 calc R U
C34 C 0.8655(6) 0.7595(9) 0.1779(5) 0.037(4) Uani 1 1 d . .
C35 C 0.8750(6) 0.6891(11) 0.1521(5) 0.042(4) Uani 1 1 d . .
H35 H 0.8833 0.6385 0.1665 0.050 Uiso 1 1 calc R U
C36 C 0.8722(6) 0.6944(10) 0.1066(6) 0.041(4) Uani 1 1 d . .
H36 H 0.8804 0.6475 0.0897 0.049 Uiso 1 1 calc R U
C37 C 0.8572(5) 0.7675(10) 0.0834(5) 0.036(4) Uani 1 1 d . .
C38 C 0.8458(6) 0.8348(11) 0.1088(6) 0.049(4) Uani 1 1 d . .
H38 H 0.8350 0.8842 0.0942 0.058 Uiso 1 1 calc R U
C39 C 0.8500(6) 0.8311(10) 0.1563(5) 0.037(4) Uani 1 1 d . .
H39 H 0.8420 0.8779 0.1734 0.044 Uiso 1 1 calc R U
C40 C 0.8399(6) 0.7096(9) -0.0409(5) 0.037(4) Uani 1 1 d . .
H40 H 0.8258 0.6663 -0.0591 0.044 Uiso 1 1 calc R U
C41 C 0.8363(6) 0.7053(10) 0.0054(5) 0.042(4) Uani 1 1 d . .
H41 H 0.8204 0.6599 0.0186 0.050 Uiso 1 1 calc R U
C42 C 0.8575(5) 0.7722(10) 0.0331(4) 0.035(4) Uani 1 1 d . .
C43 C 0.8798(7) 0.8368(11) 0.0123(5) 0.053(5) Uani 1 1 d . .
H43 H 0.8946 0.8806 0.0296 0.063 Uiso 1 1 calc R U
C44 C 0.8804(7) 0.8375(12) -0.0339(6) 0.060(5) Uani 1 1 d . .
H44 H 0.8938 0.8845 -0.0478 0.071 Uiso 1 1 calc R U
C45 C 0.8839(6) 1.2006(12) 0.3021(5) 0.052(5) Uani 1 1 d . .
H45 H 0.8661 1.2370 0.3203 0.062 Uiso 1 1 calc R U
C46 C 0.8733(7) 1.2037(10) 0.2565(5) 0.049(4) Uani 1 1 d . .
H46 H 0.8512 1.2448 0.2437 0.058 Uiso 1 1 calc R U
C47 C 0.8954(6) 1.1452(9) 0.2285(5) 0.038(4) Uani 1 1 d . .
C48 C 0.9282(6) 1.0887(11) 0.2491(5) 0.046(4) Uani 1 1 d . .
H48 H 0.9420 1.0465 0.2317 0.056 Uiso 1 1 calc R U
C49 C 0.9417(6) 1.0925(9) 0.2961(5) 0.042(4) Uani 1 1 d . .
H49 H 0.9668 1.0562 0.3091 0.050 Uiso 1 1 calc R U
C50 C 0.8816(6) 1.1463(10) 0.1795(5) 0.043(4) Uani 1 1 d . .
C51 C 0.8695(6) 1.2220(10) 0.1555(5) 0.041(4) Uani 1 1 d . .
H51 H 0.8675 1.2722 0.1714 0.049 Uiso 1 1 calc R U
C52 C 0.8613(6) 1.2198(12) 0.1111(5) 0.046(4) Uani 1 1 d . .
H52 H 0.8561 1.2704 0.0958 0.056 Uiso 1 1 calc R U
C53 C 0.8597(6) 1.1461(10) 0.0844(5) 0.037(4) Uani 1 1 d . .
C54 C 0.8707(7) 1.0776(11) 0.1091(5) 0.054(5) Uani 1 1 d . .
H54 H 0.8709 1.0277 0.0928 0.065 Uiso 1 1 calc R U
C55 C 0.8814(7) 1.0717(12) 0.1539(6) 0.058(5) Uani 1 1 d . .
H55 H 0.8884 1.0203 0.1679 0.070 Uiso 1 1 calc R U
C56 C 0.8707(6) 1.2106(9) -0.0362(5) 0.037(4) Uani 1 1 d . .
H56 H 0.8871 1.2519 -0.0525 0.045 Uiso 1 1 calc R U
C57 C 0.8789(6) 1.2105(9) 0.0105(5) 0.036(3) Uani 1 1 d . .
H57 H 0.8998 1.2510 0.0254 0.043 Uiso 1 1 calc R U
C58 C 0.8552(5) 1.1487(10) 0.0351(5) 0.036(3) Uani 1 1 d . .
C59 C 0.8233(6) 1.0895(11) 0.0106(5) 0.051(5) Uani 1 1 d . .
H59 H 0.8068 1.0466 0.0256 0.061 Uiso 1 1 calc R U
C60 C 0.8177(5) 1.0980(11) -0.0360(5) 0.042(4) Uani 1 1 d . .
H60 H 0.7959 1.0604 -0.0523 0.050 Uiso 1 1 calc R U
C61 C 0.8597(6) 0.6178(8) 0.3990(6) 0.042(4) Uani 1 1 d . .
C62 C 0.8864(7) 0.6372(10) 0.4417(6) 0.050(4) Uani 1 1 d . .
C63 C 0.8645(7) 0.7057(12) 0.4608(6) 0.057(5) Uani 1 1 d . .
C64 C 0.8171(6) 0.7293(10) 0.4312(5) 0.037(4) Uani 1 1 d . .
C65 C 0.8175(7) 0.6751(11) 0.3969(6) 0.052(5) Uani 1 1 d . .
C66 C 0.8706(7) 0.5460(10) 0.3707(6) 0.056(5) Uani 1 1 d . .
H66A H 0.9076 0.5401 0.3691 0.084 Uiso 1 1 calc R U
H66B H 0.8546 0.5539 0.3403 0.084 Uiso 1 1 calc R U
H66C H 0.8567 0.4964 0.3839 0.084 Uiso 1 1 calc R U
C67 C 0.9298(8) 0.5864(12) 0.4638(7) 0.071(6) Uani 1 1 d . .
H67A H 0.9484 0.6190 0.4872 0.106 Uiso 1 1 calc R U
H67B H 0.9532 0.5702 0.4412 0.106 Uiso 1 1 calc R U
H67C H 0.9158 0.5373 0.4774 0.106 Uiso 1 1 calc R U
C68 C 0.8770(8) 0.7429(15) 0.5055(6) 0.079(7) Uani 1 1 d . .
H68A H 0.9134 0.7355 0.5139 0.119 Uiso 1 1 calc R U
H68B H 0.8569 0.7164 0.5278 0.119 Uiso 1 1 calc R U
H68C H 0.8690 0.8016 0.5042 0.119 Uiso 1 1 calc R U
C69 C 0.7814(7) 0.7961(12) 0.4419(7) 0.067(6) Uani 1 1 d . .
H69A H 0.7617 0.8132 0.4143 0.101 Uiso 1 1 calc R U
H69B H 0.8008 0.8429 0.4545 0.101 Uiso 1 1 calc R U
H69C H 0.7580 0.7764 0.4638 0.101 Uiso 1 1 calc R U
C70 C 0.7745(7) 0.6719(14) 0.3560(7) 0.076(6) Uani 1 1 d . .
H70A H 0.7493 0.6298 0.3621 0.115 Uiso 1 1 calc R U
H70B H 0.7904 0.6587 0.3281 0.115 Uiso 1 1 calc R U
H70C H 0.7576 0.7253 0.3530 0.115 Uiso 1 1 calc R U
C71 C 0.9687(6) 1.2796(8) 0.4014(6) 0.042(4) Uani 1 1 d . U
C72 C 0.9634(6) 1.2407(10) 0.4457(6) 0.044(4) Uani 1 1 d . U
C73 C 0.9998(6) 1.1702(9) 0.4497(5) 0.039(4) Uani 1 1 d . .
C74 C 1.0269(6) 1.1698(10) 0.4079(5) 0.038(4) Uani 1 1 d . .
C75 C 1.0090(6) 1.2338(9) 0.3815(5) 0.037(4) Uani 1 1 d . .
C76 C 0.9448(6) 1.3564(9) 0.3888(7) 0.057(5) Uani 1 1 d . .
H76A H 0.9707 1.3998 0.3896 0.086 Uiso 1 1 calc R U
H76B H 0.9190 1.3696 0.4099 0.086 Uiso 1 1 calc R U
H76C H 0.9286 1.3520 0.3583 0.086 Uiso 1 1 calc R U
C77 C 0.9320(7) 1.2707(11) 0.4837(6) 0.058(5) Uani 1 1 d . .
H77A H 0.9124 1.3193 0.4738 0.087 Uiso 1 1 calc R U
H77B H 0.9549 1.2848 0.5099 0.087 Uiso 1 1 calc R U
H77C H 0.9085 1.2274 0.4919 0.087 Uiso 1 1 calc R U
C78 C 1.0068(7) 1.1136(11) 0.4875(5) 0.054(5) Uani 1 1 d . .
H78A H 0.9740 1.1044 0.5006 0.081 Uiso 1 1 calc R U
H78B H 1.0312 1.1370 0.5104 0.081 Uiso 1 1 calc R U
H78C H 1.0200 1.0613 0.4770 0.081 Uiso 1 1 calc R U
C79 C 1.0691(6) 1.1093(11) 0.3977(5) 0.047(4) Uani 1 1 d . .
H79A H 1.0690 1.1008 0.3651 0.071 Uiso 1 1 calc R U
H79B H 1.0632 1.0569 0.4125 0.071 Uiso 1 1 calc R U
H79C H 1.1023 1.1315 0.4089 0.071 Uiso 1 1 calc R U
C80 C 1.0277(8) 1.2581(12) 0.3340(7) 0.069(6) Uani 1 1 d . .
H80A H 1.0507 1.3054 0.3373 0.103 Uiso 1 1 calc R U
H80B H 0.9982 1.2722 0.3136 0.103 Uiso 1 1 calc R U
H80C H 1.0460 1.2118 0.3216 0.103 Uiso 1 1 calc R U
C81 C 0.9614(6) 0.7311(12) -0.1272(7) 0.055(5) Uani 1 1 d . .
C82 C 0.9315(8) 0.6582(15) -0.1188(7) 0.075(7) Uani 1 1 d . .
C83 C 0.9001(8) 0.6430(13) -0.1565(10) 0.079(7) Uani 1 1 d . .
C84 C 0.9074(6) 0.7077(12) -0.1905(6) 0.053(5) Uani 1 1 d . .
C85 C 0.9481(7) 0.7602(11) -0.1703(6) 0.049(4) Uani 1 1 d . .
C86 C 1.0038(8) 0.7658(17) -0.0934(10) 0.116(10) Uani 1 1 d . U
H86A H 1.0335 0.7294 -0.0925 0.174 Uiso 1 1 calc R U
H86B H 0.9908 0.7692 -0.0634 0.174 Uiso 1 1 calc R U
H86C H 1.0137 0.8205 -0.1031 0.174 Uiso 1 1 calc R U
C87 C 0.9362(11) 0.6037(17) -0.0781(10) 0.128(11) Uani 1 1 d . U
H87A H 0.9021 0.5884 -0.0696 0.192 Uiso 1 1 calc R U
H87B H 0.9544 0.6330 -0.0532 0.192 Uiso 1 1 calc R U
H87C H 0.9553 0.5542 -0.0851 0.192 Uiso 1 1 calc R U
C88 C 0.8649(9) 0.5705(12) -0.1669(11) 0.116(10) Uani 1 1 d . U
H88A H 0.8853 0.5208 -0.1698 0.173 Uiso 1 1 calc R U
H88B H 0.8446 0.5807 -0.1952 0.173 Uiso 1 1 calc R U
H88C H 0.8421 0.5635 -0.1425 0.173 Uiso 1 1 calc R U
C89 C 0.8837(8) 0.7101(17) -0.2370(7) 0.088(7) Uani 1 1 d . U
H89A H 0.8834 0.7666 -0.2481 0.132 Uiso 1 1 calc R U
H89B H 0.8486 0.6896 -0.2372 0.132 Uiso 1 1 calc R U
H89C H 0.9034 0.6755 -0.2564 0.132 Uiso 1 1 calc R U
C90 C 0.9682(8) 0.8314(13) -0.1940(7) 0.075(6) Uani 1 1 d . .
H90A H 0.9756 0.8760 -0.1726 0.112 Uiso 1 1 calc R U
H90B H 0.9426 0.8497 -0.2174 0.112 Uiso 1 1 calc R U
H90C H 0.9995 0.8157 -0.2079 0.112 Uiso 1 1 calc R U
C91 C 0.7657(7) 1.1859(12) -0.1856(5) 0.051(5) Uani 1 1 d . U
C92 C 0.7381(6) 1.1875(11) -0.1453(7) 0.050(5) Uani 1 1 d . .
C93 C 0.7566(6) 1.2515(10) -0.1175(5) 0.038(4) Uani 1 1 d . .
C94 C 0.7954(5) 1.2953(10) -0.1418(6) 0.040(4) Uani 1 1 d . .
C95 C 0.8016(7) 1.2567(13) -0.1839(6) 0.063(5) Uani 1 1 d . .
C96 C 0.7558(8) 1.1324(17) -0.2261(7) 0.097(9) Uani 1 1 d . .
H96A H 0.7406 1.0806 -0.2171 0.146 Uiso 1 1 calc R U
H96B H 0.7881 1.1213 -0.2397 0.146 Uiso 1 1 calc R U
H96C H 0.7324 1.1603 -0.2481 0.146 Uiso 1 1 calc R U
C97 C 0.6976(7) 1.1264(12) -0.1360(8) 0.071(6) Uani 1 1 d . .
H97A H 0.7072 1.0978 -0.1077 0.106 Uiso 1 1 calc R U
H97B H 0.6941 1.0866 -0.1606 0.106 Uiso 1 1 calc R U
H97C H 0.6651 1.1549 -0.1334 0.106 Uiso 1 1 calc R U
C98 C 0.7376(9) 1.2753(14) -0.0735(7) 0.081(7) Uani 1 1 d . .
H98A H 0.7176 1.3258 -0.0770 0.122 Uiso 1 1 calc R U
H98B H 0.7667 1.2842 -0.0516 0.122 Uiso 1 1 calc R U
H98C H 0.7160 1.2314 -0.0627 0.122 Uiso 1 1 calc R U
C99 C 0.8236(6) 1.3691(8) -0.1261(6) 0.042(4) Uani 1 1 d . U
H99A H 0.8581 1.3676 -0.1367 0.062 Uiso 1 1 calc R U
H99B H 0.8257 1.3707 -0.0932 0.062 Uiso 1 1 calc R U
H99C H 0.8057 1.4180 -0.1380 0.062 Uiso 1 1 calc R U
C100 C 0.8342(9) 1.2824(16) -0.2187(7) 0.096(8) Uani 1 1 d . U
H10C H 0.8133 1.2924 -0.2467 0.144 Uiso 1 1 calc R U
H10D H 0.8592 1.2393 -0.2237 0.144 Uiso 1 1 calc R U
H10E H 0.8521 1.3329 -0.2093 0.144 Uiso 1 1 calc R U
C101 C 0.2910(10) 0.1124(15) 0.0256(9) 0.083(7) Uani 1 1 d . U
C102 C 0.1889(11) 0.0644(18) 0.2991(8) 0.097(8) Uani 1 1 d D U
C103 C 0.9090(7) 0.4536(18) 0.0161(11) 0.101(8) Uani 1 1 d D U
C104 C 0.4734(10) 0.0654(18) 0.7039(9) 0.157(14) Uani 1 1 d D U
C105 C 0.4565(10) 0.3351(14) 0.2372(8) 0.090(7) Uani 1 1 d . .
H10A H 0.4450 0.3502 0.2670 0.108 Uiso 1 1 calc R U
H10B H 0.4309 0.3562 0.2141 0.108 Uiso 1 1 calc R U
Cl1 Cl 0.5185(3) 0.3840(4) 0.2297(3) 0.107(2) Uani 1 1 d . .
Cl2 Cl 0.4591(3) 0.2331(5) 0.2333(3) 0.115(3) Uani 1 1 d . .
C106 C 0.4459(11) 0.006(2) 0.1798(13) 0.157(15) Uani 1 1 d . .
H10F H 0.4655 -0.0393 0.1948 0.188 Uiso 1 1 calc R U
H10G H 0.4684 0.0546 0.1792 0.188 Uiso 1 1 calc R U
Cl3 Cl 0.4247(3) -0.0239(5) 0.1218(4) 0.144(3) Uani 1 1 d . .
Cl4 Cl 0.3918(3) 0.0290(6) 0.2102(4) 0.146(3) Uani 1 1 d . .
C107 C 0.0265(11) 0.9735(14) 0.9630(10) 0.103(9) Uani 1 1 d . U
O13 O 0.0453(7) 0.9639(10) 1.0112(7) 0.118(6) Uani 1 1 d . U
O14 O 0.8193(12) 0.4268(18) 0.1431(10) 0.214(12) Uani 1 1 d . U

loop_
_atom_site_aniso_label
_atom_site_aniso_U_11
_atom_site_aniso_U_22
_atom_site_aniso_U_33
_atom_site_aniso_U_23
_atom_site_aniso_U_13
_atom_site_aniso_U_12
Ir1 0.0343(3) 0.0399(4) 0.0256(3) -0.0001(2) 0.0082(2) 0.0026(3)
Ir2 0.0378(3) 0.0378(3) 0.0195(3) -0.0015(2) 0.0043(2) 0.0067(3)
Ir3 0.0310(3) 0.0495(4) 0.0288(3) 0.0039(3) 0.0065(2) 0.0028(3)
Ir4 0.0313(3) 0.0527(4) 0.0214(3) 0.0005(3) 0.0023(2) -0.0005(3)
N1 0.037(6) 0.022(6) 0.014(5) -0.003(4) 0.013(5) 0.012(5)
N2 0.015(6) 0.047(8) 0.050(8) -0.006(6) 0.012(5) 0.006(5)
N3 0.025(6) 0.036(7) 0.020(6) 0.002(5) 0.009(5) -0.002(5)
N4 0.026(6) 0.035(7) 0.026(6) -0.001(5) 0.013(5) -0.011(5)
N5 0.031(7) 0.048(8) 0.026(7) 0.001(6) -0.007(5) -0.021(6)
N6 0.022(6) 0.051(9) 0.041(8) 0.001(6) 0.012(5) -0.011(6)
N7 0.025(7) 0.076(10) 0.030(7) -0.009(7) 0.006(5) -0.001(7)
N8 0.023(6) 0.046(8) 0.032(7) -0.017(6) -0.009(5) 0.008(6)
N9 0.044(7) 0.038(8) 0.032(7) 0.010(5) 0.014(6) 0.017(6)
N10 0.032(6) 0.057(8) 0.016(6) -0.002(5) -0.013(5) -0.004(6)
N11 0.046(7) 0.033(7) 0.021(6) 0.002(5) -0.002(5) 0.010(6)
N12 0.032(6) 0.053(8) 0.012(6) -0.009(5) -0.006(5) -0.005(6)
O1 0.091(12) 0.065(11) 0.21(2) 0.005(12) 0.068(13) 0.020(9)
O2 0.075(11) 0.147(16) 0.096(13) 0.020(11) -0.014(10) -0.013(11)
O3 0.108(13) 0.103(13) 0.149(17) -0.038(11) 0.098(12) -0.019(10)
O4 0.100(12) 0.143(14) 0.073(11) -0.015(10) 0.028(9) 0.049(11)
O5 0.106(13) 0.22(2) 0.067(11) -0.043(12) 0.011(9) 0.053(13)
O6 0.122(15) 0.097(13) 0.28(3) 0.105(15) -0.036(16) -0.009(11)
O7 0.125(13) 0.078(11) 0.125(14) 0.017(10) -0.052(11) 0.017(10)
O8 0.152(16) 0.063(11) 0.176(19) 0.002(11) 0.033(14) -0.005(11)
O9 0.22(2) 0.138(16) 0.106(15) -0.024(13) 0.083(15) 0.004(15)
O10 0.23(2) 0.125(17) 0.25(3) -0.024(18) -0.09(2) -0.040(17)
O11 0.131(16) 0.160(18) 0.21(2) 0.090(17) -0.037(15) -0.090(14)
O12 0.31(3) 0.21(3) 0.29(3) 0.00(2) 0.09(3) 0.08(3)
S1 0.059(3) 0.070(4) 0.065(3) -0.016(3) 0.023(3) -0.018(3)
S2 0.057(3) 0.066(3) 0.054(3) -0.005(2) -0.002(2) 0.005(2)
S3 0.098(5) 0.063(4) 0.082(4) -0.008(3) 0.001(4) 0.005(3)
S4 0.128(7) 0.107(6) 0.096(6) -0.014(5) 0.001(5) 0.002(5)
F1 0.200(17) 0.085(11) 0.160(16) -0.032(11) 0.087(14) 0.001(11)
F2 0.149(13) 0.129(12) 0.125(13) -0.017(10) 0.093(11) -0.011(10)
F3 0.125(13) 0.239(19) 0.102(12) -0.042(12) -0.074(10) -0.017(13)
F4 0.063(9) 0.197(17) 0.159(15) -0.081(13) 0.003(9) 0.004(10)
F5 0.20(2) 0.155(18) 0.31(3) 0.029(18) -0.10(2) -0.056(16)
F6 0.146(16) 0.34(3) 0.18(2) -0.14(2) 0.007(15) 0.029(18)
F7 0.143(13) 0.074(10) 0.196(17) 0.018(10) -0.034(12) -0.032(9)
F8 0.169(17) 0.130(15) 0.157(18) 0.047(13) -0.007(14) -0.019(12)
F9 0.161(17) 0.159(18) 0.17(2) -0.023(15) -0.001(14) 0.044(14)
F10 0.30(3) 0.25(3) 0.32(3) 0.10(2) -0.12(2) -0.10(2)
F11 0.37(3) 0.31(3) 0.21(2) -0.03(2) 0.12(2) 0.08(3)
F12 0.193(19) 0.22(2) 0.19(2) 0.111(17) -0.028(16) -0.062(16)
C1 0.042(7) 0.012(6) 0.020(6) 0.007(4) 0.007(5) 0.001(5)
C2 0.036(7) 0.023(6) 0.047(7) 0.012(5) -0.008(6) 0.014(5)
C3 0.052(11) 0.059(12) 0.034(9) -0.004(8) 0.017(8) 0.017(9)
C4 0.034(9) 0.051(11) 0.047(10) -0.014(8) 0.001(7) 0.001(8)
C5 0.037(9) 0.049(10) 0.044(10) 0.001(7) 0.027(7) -0.002(7)
C6 0.024(7) 0.045(9) 0.016(7) -0.006(6) -0.006(5) 0.012(6)
C7 0.033(6) 0.041(7) 0.025(6) -0.007(5) 0.018(5) 0.002(6)
C8 0.040(9) 0.041(10) 0.029(8) -0.009(7) 0.001(7) 0.000(7)
C9 0.032(8) 0.050(10) 0.038(9) -0.014(7) -0.011(7) 0.016(7)
C10 0.072(10) 0.016(7) 0.016(6) 0.005(5) 0.017(6) 0.005(6)
C11 0.039(8) 0.030(8) 0.052(9) -0.016(7) 0.001(7) 0.020(6)
C12 0.046(11) 0.060(13) 0.088(15) -0.017(11) 0.030(10) 0.016(9)
C13 0.035(10) 0.066(13) 0.103(17) 0.006(12) 0.033(10) 0.003(9)
C14 0.056(11) 0.039(10) 0.079(14) 0.008(9) 0.032(10) 0.006(8)
C15 0.035(5) 0.040(5) 0.027(5) -0.006(4) -0.009(4) 0.000(4)
C16 0.052(10) 0.032(9) 0.033(9) -0.012(7) 0.008(7) -0.015(7)
C17 0.045(10) 0.056(12) 0.039(10) 0.002(8) -0.005(8) -0.028(9)
C18 0.040(9) 0.056(11) 0.036(9) -0.003(8) 0.016(7) -0.012(8)
C19 0.027(8) 0.089(14) 0.023(8) -0.010(8) 0.005(6) 0.003(8)
C20 0.026(7) 0.042(9) 0.020(7) -0.009(6) -0.002(5) -0.004(6)
C21 0.018(7) 0.072(12) 0.012(7) -0.001(7) -0.001(5) -0.015(7)
C22 0.021(7) 0.064(11) 0.022(8) 0.000(7) -0.006(6) -0.001(7)
C23 0.034(8) 0.051(10) 0.028(8) 0.008(7) 0.001(6) 0.001(7)
C24 0.060(8) 0.037(7) 0.017(6) 0.007(5) 0.011(6) 0.010(6)
C25 0.037(9) 0.066(12) 0.053(11) 0.025(9) -0.007(8) -0.007(9)
C26 0.052(12) 0.052(13) 0.12(2) 0.015(12) 0.026(12) -0.003(10)
C27 0.041(11) 0.063(14) 0.104(18) 0.019(12) 0.016(11) -0.004(10)
C28 0.034(9) 0.059(12) 0.076(14) 0.008(10) 0.029(9) 0.004(8)
C29 0.045(9) 0.050(10) 0.032(9) 0.002(7) 0.010(7) 0.011(8)
C30 0.039(9) 0.066(11) 0.023(8) -0.002(7) 0.008(7) 0.012(8)
C31 0.035(8) 0.037(9) 0.032(8) -0.002(7) 0.005(7) -0.003(7)
C32 0.053(10) 0.067(12) 0.019(8) -0.002(7) 0.017(7) 0.002(9)
C33 0.054(10) 0.039(9) 0.037(9) -0.008(7) 0.018(8) 0.006(8)
C34 0.041(9) 0.034(9) 0.035(9) -0.011(7) 0.002(7) 0.001(7)
C35 0.035(8) 0.066(11) 0.025(8) 0.012(7) 0.002(6) 0.010(8)
C36 0.040(9) 0.035(9) 0.049(10) -0.005(7) 0.023(8) -0.006(7)
C37 0.027(8) 0.055(10) 0.027(8) 0.003(7) 0.011(6) -0.010(7)
C38 0.046(10) 0.054(11) 0.045(10) 0.005(8) 0.001(8) -0.015(8)
C39 0.039(9) 0.046(10) 0.024(8) 0.004(7) -0.001(6) 0.008(7)
C40 0.053(10) 0.041(9) 0.016(7) 0.003(6) -0.002(7) -0.009(7)
C41 0.057(10) 0.042(9) 0.027(8) 0.000(7) 0.015(7) -0.004(8)
C42 0.035(8) 0.060(10) 0.012(7) 0.001(6) 0.001(6) -0.001(7)
C43 0.069(12) 0.059(12) 0.031(9) -0.008(8) 0.013(8) -0.020(9)
C44 0.065(12) 0.065(13) 0.050(11) 0.000(9) 0.016(9) -0.029(10)
C45 0.044(10) 0.085(13) 0.025(9) -0.017(8) -0.001(7) 0.025(9)
C46 0.074(12) 0.052(11) 0.019(8) 0.013(7) -0.001(8) 0.016(9)
C47 0.048(9) 0.042(9) 0.026(8) -0.001(7) 0.002(7) -0.024(8)
C48 0.050(10) 0.065(12) 0.024(8) -0.012(8) 0.004(7) -0.007(9)
C49 0.054(10) 0.037(9) 0.035(9) 0.002(7) 0.008(8) 0.011(7)
C50 0.045(9) 0.058(11) 0.028(8) 0.007(7) 0.010(7) -0.018(8)
C51 0.046(9) 0.050(10) 0.025(8) 0.007(7) -0.006(7) 0.001(8)
C52 0.037(9) 0.075(12) 0.028(9) 0.010(8) 0.007(7) 0.005(8)
C53 0.037(8) 0.049(10) 0.026(8) 0.001(7) 0.013(6) -0.006(7)
C54 0.089(14) 0.051(11) 0.025(9) -0.003(8) 0.016(9) -0.030(10)
C55 0.081(14) 0.058(12) 0.034(10) 0.010(8) -0.007(9) -0.026(10)
C56 0.056(10) 0.034(9) 0.024(8) -0.001(6) 0.022(7) 0.000(7)
C57 0.044(9) 0.033(9) 0.029(8) -0.008(6) -0.005(7) -0.004(7)
C58 0.031(8) 0.051(10) 0.024(8) 0.001(7) 0.000(6) -0.005(7)
C59 0.054(10) 0.078(13) 0.023(8) 0.006(8) 0.011(7) -0.020(9)
C60 0.032(8) 0.078(12) 0.013(7) 0.008(7) -0.011(6) -0.021(8)
C61 0.053(10) 0.013(7) 0.061(11) 0.002(7) 0.023(9) 0.006(7)
C62 0.059(11) 0.043(10) 0.049(11) 0.020(8) 0.026(9) -0.005(8)
C63 0.074(13) 0.071(13) 0.032(10) -0.002(8) 0.038(9) -0.017(10)
C64 0.034(8) 0.050(10) 0.028(8) 0.005(7) 0.017(7) 0.005(7)
C65 0.057(11) 0.057(12) 0.044(10) -0.003(8) 0.021(8) -0.037(9)
C66 0.074(13) 0.041(10) 0.054(12) 0.019(8) 0.015(10) 0.018(9)
C67 0.082(15) 0.070(14) 0.057(13) 0.022(10) -0.018(11) 0.010(11)
C68 0.067(13) 0.14(2) 0.027(10) 0.000(11) -0.010(9) -0.043(13)
C69 0.044(11) 0.081(15) 0.081(15) -0.017(12) 0.025(10) -0.002(10)
C70 0.053(12) 0.094(17) 0.081(16) 0.008(13) 0.000(11) -0.009(11)
C71 0.062(10) 0.014(7) 0.053(9) -0.008(6) 0.017(8) 0.019(7)
C72 0.042(8) 0.042(9) 0.047(9) -0.025(7) 0.001(7) 0.014(7)
C73 0.045(9) 0.043(9) 0.030(8) -0.008(7) 0.002(7) 0.000(7)
C74 0.052(9) 0.049(10) 0.016(7) -0.004(6) 0.013(7) 0.018(8)
C75 0.043(9) 0.043(9) 0.025(8) -0.010(7) 0.007(7) -0.003(7)
C76 0.041(10) 0.031(10) 0.098(16) -0.015(9) -0.009(10) 0.000(8)
C77 0.076(13) 0.062(12) 0.039(10) -0.016(9) 0.022(9) -0.002(10)
C78 0.063(12) 0.070(13) 0.026(9) 0.005(8) -0.008(8) -0.004(9)
C79 0.042(9) 0.069(12) 0.030(9) 0.006(8) 0.000(7) 0.013(8)
C80 0.082(15) 0.064(13) 0.065(13) -0.006(10) 0.039(12) -0.021(11)
C81 0.033(9) 0.067(12) 0.067(13) 0.011(10) 0.028(9) -0.001(9)
C82 0.062(13) 0.109(18) 0.055(13) 0.042(12) 0.015(10) 0.049(13)
C83 0.054(13) 0.058(14) 0.13(2) -0.029(14) 0.053(14) -0.010(10)
C84 0.040(10) 0.062(12) 0.058(12) -0.009(9) 0.020(9) -0.003(9)
C85 0.050(10) 0.056(11) 0.044(10) 0.003(8) 0.025(8) 0.003(8)
C86 0.047(13) 0.15(2) 0.15(2) -0.013(18) 0.007(14) 0.039(14)
C87 0.15(2) 0.12(2) 0.12(2) 0.064(17) 0.037(18) 0.081(17)
C88 0.110(17) 0.042(12) 0.21(3) 0.005(15) 0.100(18) 0.002(12)
C89 0.063(13) 0.15(2) 0.048(12) -0.039(13) 0.007(10) 0.014(13)
C90 0.059(13) 0.097(17) 0.072(15) 0.001(12) 0.028(11) -0.007(11)
C91 0.053(9) 0.072(11) 0.026(8) 0.001(7) -0.020(7) 0.022(9)
C92 0.026(8) 0.054(11) 0.072(13) 0.007(9) 0.006(8) 0.010(8)
C93 0.030(8) 0.053(10) 0.030(8) 0.004(7) -0.005(6) 0.005(7)
C94 0.021(7) 0.044(10) 0.054(11) 0.017(8) -0.014(7) 0.000(7)
C95 0.055(12) 0.097(16) 0.040(11) 0.011(10) 0.009(9) 0.017(11)
C96 0.068(15) 0.17(3) 0.053(14) -0.033(15) -0.003(11) 0.040(15)
C97 0.041(11) 0.054(12) 0.117(19) 0.012(12) -0.002(11) -0.012(9)
C98 0.083(16) 0.092(17) 0.073(16) 0.017(12) 0.037(13) 0.019(13)
C99 0.054(8) 0.017(6) 0.053(8) 0.008(6) -0.005(6) 0.001(6)
C100 0.098(16) 0.15(2) 0.048(12) 0.048(13) 0.036(12) 0.021(15)
C101 0.097(14) 0.067(13) 0.086(14) -0.023(11) 0.026(12) -0.003(11)
C102 0.112(16) 0.093(15) 0.082(14) -0.023(12) -0.032(13) 0.013(13)
C103 0.113(16) 0.084(14) 0.100(16) 0.001(13) -0.028(13) -0.023(13)
C104 0.17(2) 0.14(2) 0.15(2) 0.040(17) -0.025(17) -0.024(17)
C105 0.11(2) 0.085(17) 0.078(17) 0.000(13) 0.017(14) -0.002(14)
Cl1 0.128(6) 0.087(5) 0.105(5) -0.003(4) 0.007(4) 0.008(4)
Cl2 0.102(5) 0.130(6) 0.118(6) -0.036(5) 0.040(5) -0.024(4)
C106 0.08(2) 0.22(4) 0.18(4) 0.07(3) 0.02(2) 0.00(2)
Cl3 0.135(7) 0.088(5) 0.209(11) 0.024(6) 0.026(7) -0.010(5)
Cl4 0.127(7) 0.137(7) 0.170(9) 0.018(6) -0.017(6) 0.001(6)
C107 0.14(2) 0.066(15) 0.109(19) -0.032(14) 0.052(17) 0.008(14)
O13 0.141(15) 0.085(12) 0.131(16) 0.020(11) 0.025(12) 0.058(11)
O14 0.27(3) 0.19(2) 0.17(2) 0.030(19) 0.02(2) 0.04(2)

loop_
_atom_type_symbol
_atom_type_description
_atom_type_scat_dispersion_real
_atom_type_scat_dispersion_imag
_atom_type_scat_source
C C 0.0033 0.0016 'International Tables Vol C Tables 4.2.6.8 and 6.1.1.4'
H H 0.0000 0.0000 'International Tables Vol C Tables 4.2.6.8 and 6.1.1.4'
N N 0.0061 0.0033 'International Tables Vol C Tables 4.2.6.8 and 6.1.1.4'
O O 0.0106 0.0060 'International Tables Vol C Tables 4.2.6.8 and 6.1.1.4'
F F 0.0171 0.0103 'International Tables Vol C Tables 4.2.6.8 and 6.1.1.4'
S S 0.1246 0.1234 'International Tables Vol C Tables 4.2.6.8 and 6.1.1.4'
Ir Ir -1.4442 7.9887 'International Tables Vol C Tables 4.2.6.8 and 6.1.1.4'
Cl Cl 0.1484 0.1585 'International Tables Vol C Tables 4.2.6.8 and 6.1.1.4'

loop_
_geom_angle_atom_site_label_1
_geom_angle_atom_site_label_2
_geom_angle_atom_site_label_3
_geom_angle
N1 Ir1 N9 87.0(4)
N1 Ir1 C1 79.3(4)
N9 Ir1 C1 88.1(5)
N1 Ir1 C63 108.6(6)
N9 Ir1 C63 154.7(6)
C1 Ir1 C63 113.9(6)
N1 Ir1 C61 165.4(5)
N9 Ir1 C61 96.8(6)
C1 Ir1 C61 114.8(5)
C63 Ir1 C61 63.3(6)
N1 Ir1 C62 140.9(6)
N9 Ir1 C62 132.2(6)
C1 Ir1 C62 98.3(6)
C63 Ir1 C62 36.6(6)
C61 Ir1 C62 37.8(6)
N1 Ir1 C65 128.3(6)
N9 Ir1 C65 94.1(6)
C1 Ir1 C65 152.5(6)
C63 Ir1 C65 60.6(7)
C61 Ir1 C65 37.7(6)
C62 Ir1 C65 60.5(7)
N1 Ir1 C64 102.9(5)
N9 Ir1 C64 119.0(5)
C1 Ir1 C64 152.8(5)
C63 Ir1 C64 39.3(6)
C61 Ir1 C64 63.0(6)
C62 Ir1 C64 62.7(6)
C65 Ir1 C64 34.5(6)
N3 Ir2 N11 87.3(4)
N3 Ir2 C10 77.9(5)
N11 Ir2 C10 84.4(5)
N3 Ir2 C72 130.6(6)
N11 Ir2 C72 142.0(6)
C10 Ir2 C72 99.3(6)
N3 Ir2 C71 166.6(5)
N11 Ir2 C71 103.4(6)
C10 Ir2 C71 110.7(5)
C72 Ir2 C71 39.8(6)
N3 Ir2 C73 100.9(5)
N11 Ir2 C73 152.4(5)
C10 Ir2 C73 123.0(5)
C72 Ir2 C73 39.6(5)
C71 Ir2 C73 65.9(6)
N3 Ir2 C75 134.6(5)
N11 Ir2 C75 93.3(5)
C10 Ir2 C75 147.4(5)
C72 Ir2 C75 63.6(6)
C71 Ir2 C75 38.4(5)
C73 Ir2 C75 62.1(6)
N3 Ir2 C74 104.8(5)
N11 Ir2 C74 114.3(5)
C10 Ir2 C74 161.1(5)
C72 Ir2 C74 64.4(5)
C71 Ir2 C74 63.7(6)
C73 Ir2 C74 38.2(5)
C75 Ir2 C74 35.3(5)
N5 Ir3 N10 88.3(5)
N5 Ir3 C15 77.2(5)
N10 Ir3 C15 86.6(5)
N5 Ir3 C84 113.9(6)
N10 Ir3 C84 156.8(6)
C15 Ir3 C84 104.3(6)
N5 Ir3 C83 153.1(8)
N10 Ir3 C83 118.6(8)
C15 Ir3 C83 103.5(7)
C84 Ir3 C83 39.4(8)
N5 Ir3 C82 151.7(8)
N10 Ir3 C82 93.9(6)
C15 Ir3 C82 131.1(8)
C84 Ir3 C82 63.5(7)
C83 Ir3 C82 35.9(8)
N5 Ir3 C81 114.4(6)
N10 Ir3 C81 103.0(6)
C15 Ir3 C81 164.8(7)
C84 Ir3 C81 62.6(7)
C83 Ir3 C81 61.7(8)
C82 Ir3 C81 37.8(8)
N5 Ir3 C85 97.6(6)
N10 Ir3 C85 136.4(6)
C15 Ir3 C85 136.8(6)
C84 Ir3 C85 38.4(6)
C83 Ir3 C85 63.2(7)
C82 Ir3 C85 62.2(7)
C81 Ir3 C85 35.9(6)
N7 Ir4 N12 87.5(5)
N7 Ir4 C24 78.4(5)
N12 Ir4 C24 85.3(5)
N7 Ir4 C91 99.6(6)
N12 Ir4 C91 149.3(6)
C24 Ir4 C91 125.3(6)
N7 Ir4 C95 127.4(7)
N12 Ir4 C95 145.0(7)
C24 Ir4 C95 99.2(6)
C91 Ir4 C95 39.7(7)
N7 Ir4 C94 163.2(5)
N12 Ir4 C94 107.9(6)
C24 Ir4 C94 108.8(6)
C91 Ir4 C94 63.7(6)
C95 Ir4 C94 37.8(7)
N7 Ir4 C93 137.5(5)
N12 Ir4 C93 91.5(5)
C24 Ir4 C93 143.9(6)
C91 Ir4 C93 63.1(6)
C95 Ir4 C93 64.5(6)
C94 Ir4 C93 38.7(5)
N7 Ir4 C92 106.3(6)
N12 Ir4 C92 111.6(6)
C24 Ir4 C92 162.4(6)
C91 Ir4 C92 37.8(6)
C95 Ir4 C92 64.2(7)
C94 Ir4 C92 62.4(6)
C93 Ir4 C92 36.1(6)
N2 N1 C7 117.9(11)
N2 N1 Ir1 124.0(9)
C7 N1 Ir1 118.0(8)
C8 N2 N1 115.2(11)
N4 N3 C8 122.2(12)
N4 N3 Ir2 120.9(8)
C8 N3 Ir2 116.9(9)
N3 N4 C7 114.1(11)
N6 N5 C21 118.0(12)
N6 N5 Ir3 121.5(9)
C21 N5 Ir3 120.4(9)
C22 N6 N5 114.5(12)
N8 N7 C22 120.1(14)
N8 N7 Ir4 121.8(9)
C22 N7 Ir4 118.1(11)
N7 N8 C21 116.8(11)
C33 N9 C29 116.7(13)
C33 N9 Ir1 123.0(10)
C29 N9 Ir1 119.7(9)
C40 N10 C44 117.1(13)
C40 N10 Ir3 119.6(10)
C44 N10 Ir3 122.8(11)
C45 N11 C49 116.8(13)
C45 N11 Ir2 123.4(10)
C49 N11 Ir2 119.7(10)
C56 N12 C60 116.7(12)
C56 N12 Ir4 122.1(10)
C60 N12 Ir4 120.6(9)
O2 S1 O3 116.8(13)
O2 S1 O1 114.7(11)
O3 S1 O1 115.9(11)
O2 S1 C101 101.9(12)
O3 S1 C101 101.3(11)
O1 S1 C101 102.8(13)
O6 S2 O4 115.4(14)
O6 S2 O5 115.5(16)
O4 S2 O5 113.8(10)
O6 S2 C102 97.3(13)
O4 S2 C102 109.7(12)
O5 S2 C102 102.6(12)
O8 S3 O7 114.0(12)
O8 S3 O9 109.1(13)
O7 S3 O9 111.2(13)
O8 S3 C103 108.9(13)
O7 S3 C103 107.4(13)
O9 S3 C103 105.9(15)
O11 S4 O12 121(2)
O11 S4 O10 108.9(15)
O12 S4 O10 107(2)
O11 S4 C104 106.4(14)
O12 S4 C104 113(2)
O10 S4 C104 98.0(17)
C2 C1 C6 120.8(13)
C2 C1 Ir1 127.0(10)
C6 C1 Ir1 112.1(9)
C1 C2 C3 118.0(14)
C4 C3 C2 123.2(15)
C3 C4 C5 118.8(15)
C6 C5 C4 117.2(14)
C1 C6 C5 121.7(13)
C1 C6 C7 118.2(12)
C5 C6 C7 120.1(13)
N4 C7 N1 125.4(12)
N4 C7 C6 122.1(13)
N1 C7 C6 112.4(12)
N2 C8 N3 125.0(13)
N2 C8 C9 121.1(14)
N3 C8 C9 113.9(13)
C10 C9 C14 123.5(15)
C10 C9 C8 115.8(14)
C14 C9 C8 120.7(15)
C9 C10 C11 119.1(15)
C9 C10 Ir2 115.3(10)
C11 C10 Ir2 125.6(11)
C12 C11 C10 117.8(15)
C11 C12 C13 123.1(16)
C14 C13 C12 118.2(16)
C9 C14 C13 117.8(16)
C20 C15 C16 120.6(14)
C20 C15 Ir3 113.5(10)
C16 C15 Ir3 125.8(12)
C15 C16 C17 119.4(15)
C18 C17 C16 121.8(15)
C17 C18 C19 117.8(16)
C20 C19 C18 120.5(16)
C15 C20 C19 119.8(14)
C15 C20 C21 118.8(13)
C19 C20 C21 121.3(14)
N8 C21 N5 123.3(12)
N8 C21 C20 126.4(13)
N5 C21 C20 109.9(14)
N6 C22 N7 125.0(14)
N6 C22 C23 120.8(12)
N7 C22 C23 113.6(14)
C28 C23 C24 123.8(15)
C28 C23 C22 121.2(15)
C24 C23 C22 115.0(13)
C25 C24 C23 118.2(15)
C25 C24 Ir4 127.1(12)
C23 C24 Ir4 114.6(11)
C24 C25 C26 119.4(18)
C27 C26 C25 123.2(19)
C26 C27 C28 118.7(17)
C23 C28 C27 116.3(16)
C30 C29 N9 122.2(14)
C29 C30 C31 120.8(15)
C32 C31 C30 117.1(14)
C32 C31 C34 121.5(13)
C30 C31 C34 121.4(14)
C31 C32 C33 120.6(15)
N9 C33 C32 122.4(15)
C39 C34 C35 119.4(14)
C39 C34 C31 121.0(13)
C35 C34 C31 119.5(13)
C36 C35 C34 119.5(15)
C35 C36 C37 122.4(15)
C38 C37 C36 117.7(14)
C38 C37 C42 121.5(15)
C36 C37 C42 120.6(14)
C37 C38 C39 120.7(16)
C34 C39 C38 120.2(15)
N10 C40 C41 122.9(14)
C40 C41 C42 118.4(14)
C43 C42 C41 118.4(13)
C43 C42 C37 121.4(14)
C41 C42 C37 120.0(13)
C42 C43 C44 119.5(16)
C43 C44 N10 123.4(16)
N11 C45 C46 124.0(15)
C45 C46 C47 119.7(15)
C48 C47 C46 117.1(14)
C48 C47 C50 123.5(15)
C46 C47 C50 119.3(15)
C47 C48 C49 121.1(15)
N11 C49 C48 120.8(14)
C55 C50 C51 117.9(15)
C55 C50 C47 120.3(15)
C51 C50 C47 121.8(15)
C52 C51 C50 118.9(16)
C51 C52 C53 124.7(16)
C54 C53 C52 113.0(14)
C54 C53 C58 124.4(15)
C52 C53 C58 121.8(14)
C55 C54 C53 128.1(17)
C54 C55 C50 117.2(17)
N12 C56 C57 124.6(14)
C56 C57 C58 118.3(13)
C57 C58 C59 118.4(13)
C57 C58 C53 122.1(13)
C59 C58 C53 119.4(13)
C60 C59 C58 117.0(14)
N12 C60 C59 124.9(14)
C62 C61 C65 102.7(14)
C62 C61 C66 124.9(15)
C65 C61 C66 131.5(17)
C62 C61 Ir1 71.2(9)
C65 C61 Ir1 72.1(8)
C66 C61 Ir1 127.8(11)
C63 C62 C61 110.3(16)
C63 C62 C67 125.1(19)
C61 C62 C67 124.5(16)
C63 C62 Ir1 71.1(9)
C61 C62 Ir1 70.9(9)
C67 C62 Ir1 128.0(12)
C62 C63 C68 129(2)
C62 C63 C64 107.9(16)
C68 C63 C64 122.7(17)
C62 C63 Ir1 72.3(9)
C68 C63 Ir1 127.7(13)
C64 C63 Ir1 73.7(8)
C65 C64 C69 132.7(17)
C65 C64 C63 103.0(14)
C69 C64 C63 124.3(15)
C65 C64 Ir1 70.5(9)
C69 C64 Ir1 126.3(12)
C63 C64 Ir1 67.0(7)
C64 C65 C61 115.8(16)
C64 C65 C70 123.6(18)
C61 C65 C70 120.5(16)
C64 C65 Ir1 75.1(9)
C61 C65 Ir1 70.2(9)
C70 C65 Ir1 124.4(12)
C76 C71 C75 131.1(16)
C76 C71 C72 122.6(14)
C75 C71 C72 105.0(12)
C76 C71 Ir2 130.6(13)
C75 C71 Ir2 73.2(8)
C72 C71 Ir2 70.0(8)
C71 C72 C73 107.6(12)
C71 C72 C77 127.8(14)
C73 C72 C77 124.2(16)
C71 C72 Ir2 70.2(8)
C73 C72 Ir2 72.3(8)
C77 C72 Ir2 128.4(12)
C78 C73 C74 127.4(14)
C78 C73 C72 126.5(15)
C74 C73 C72 106.1(13)
C78 C73 Ir2 124.2(11)
C74 C73 Ir2 72.4(9)
C72 C73 Ir2 68.1(8)
C75 C74 C73 108.5(13)
C75 C74 C79 127.0(13)
C73 C74 C79 124.5(13)
C75 C74 Ir2 71.0(9)
C73 C74 Ir2 69.4(9)
C79 C74 Ir2 127.3(11)
C74 C75 C71 112.8(13)
C74 C75 C80 126.2(14)
C71 C75 C80 121.0(15)
C74 C75 Ir2 73.7(10)
C71 C75 Ir2 68.4(9)
C80 C75 Ir2 124.9(11)
C85 C81 C82 109.5(18)
C85 C81 C86 126.6(19)
C82 C81 C86 124(2)
C85 C81 Ir3 72.6(10)
C82 C81 Ir3 70.4(10)
C86 C81 Ir3 126.4(14)
C83 C82 C81 108.1(18)
C83 C82 C87 124(3)
C81 C82 C87 127(2)
C83 C82 Ir3 71.1(11)
C81 C82 Ir3 71.8(11)
C87 C82 Ir3 126.5(15)
C82 C83 C84 109.3(18)
C82 C83 C88 129(3)
C84 C83 C88 121(2)
C82 C83 Ir3 73.0(12)
C84 C83 Ir3 70.0(10)
C88 C83 Ir3 126.3(13)
C85 C84 C89 128.2(18)
C85 C84 C83 105.0(17)
C89 C84 C83 126(2)
C85 C84 Ir3 73.2(9)
C89 C84 Ir3 127.2(13)
C83 C84 Ir3 70.6(10)
C81 C85 C84 108.0(16)
C81 C85 C90 129.6(19)
C84 C85 C90 122.4(18)
C81 C85 Ir3 71.5(9)
C84 C85 Ir3 68.4(9)
C90 C85 Ir3 124.4(13)
C92 C91 C95 108.1(15)
C92 C91 C96 127.8(19)
C95 C91 C96 123.5(19)
C92 C91 Ir4 74.1(9)
C95 C91 Ir4 70.6(10)
C96 C91 Ir4 127.9(13)
C93 C92 C91 109.4(15)
C93 C92 C97 127.5(18)
C91 C92 C97 123.1(18)
C93 C92 Ir4 71.3(9)
C91 C92 Ir4 68.1(8)
C97 C92 Ir4 125.2(12)
C92 C93 C94 107.1(14)
C92 C93 C98 126.4(17)
C94 C93 C98 126.3(16)
C92 C93 Ir4 72.6(9)
C94 C93 Ir4 68.9(8)
C98 C93 Ir4 127.4(12)
C95 C94 C99 123.9(16)
C95 C94 C93 110.0(15)
C99 C94 C93 126.1(16)
C95 C94 Ir4 71.1(10)
C99 C94 Ir4 123.9(10)
C93 C94 Ir4 72.4(8)
C94 C95 C100 128(2)
C94 C95 C91 105.2(15)
C100 C95 C91 127(2)
C94 C95 Ir4 71.2(10)
C100 C95 Ir4 125.4(14)
C91 C95 Ir4 69.7(10)
F3 C101 F1 110(2)
F3 C101 F2 110(3)
F1 C101 F2 108(2)
F3 C101 S1 112.1(19)
F1 C101 S1 108.7(18)
F2 C101 S1 107.7(17)
F4 C102 F5 109(3)
F4 C102 F6 112(2)
F5 C102 F6 91(3)
F4 C102 S2 120(2)
F5 C102 S2 111(2)
F6 C102 S2 110(2)
F7 C103 F9 114(3)
F7 C103 F8 107(2)
F9 C103 F8 107(2)
F7 C103 S3 110.3(18)
F9 C103 S3 109.6(18)
F8 C103 S3 108.2(19)
F11 C104 F12 109(3)
F11 C104 F10 123(3)
F12 C104 F10 112(3)
F11 C104 S4 109(2)
F12 C104 S4 112(2)
F10 C104 S4 91(2)
Cl2 C105 Cl1 112.5(14)
Cl4 C106 Cl3 109.5(17)

loop_
_geom_bond_atom_site_label_1
_geom_bond_atom_site_label_2
_geom_bond_distance
Ir1 N1 2.038(10)
Ir1 N9 2.088(12)
Ir1 C1 2.117(14)
Ir1 C63 2.193(15)
Ir1 C61 2.205(14)
Ir1 C62 2.209(15)
Ir1 C65 2.229(15)
Ir1 C64 2.286(13)
Ir2 N3 2.055(11)
Ir2 N11 2.089(11)
Ir2 C10 2.109(16)
Ir2 C72 2.155(15)
Ir2 C71 2.158(15)
Ir2 C73 2.213(15)
Ir2 C75 2.221(15)
Ir2 C74 2.255(16)
Ir3 N5 1.997(13)
Ir3 N10 2.105(11)
Ir3 C15 2.110(14)
Ir3 C84 2.178(17)
Ir3 C83 2.186(19)
Ir3 C82 2.210(18)
Ir3 C81 2.229(16)
Ir3 C85 2.243(15)
Ir4 N7 2.043(14)
Ir4 N12 2.090(11)
Ir4 C24 2.099(16)
Ir4 C91 2.164(14)
Ir4 C95 2.177(19)
Ir4 C94 2.178(15)
Ir4 C93 2.226(15)
Ir4 C92 2.243(15)
N1 N2 1.375(14)
N1 C7 1.385(17)
N2 C8 1.301(19)
N3 N4 1.305(15)
N3 C8 1.363(18)
N4 C7 1.335(17)
N5 N6 1.380(15)
N5 C21 1.406(18)
N6 C22 1.315(19)
N7 N8 1.306(16)
N7 C22 1.363(18)
N8 C21 1.326(19)
N9 C33 1.356(18)
N9 C29 1.376(19)
N10 C40 1.341(18)
N10 C44 1.38(2)
N11 C45 1.356(19)
N11 C49 1.365(18)
N12 C56 1.334(18)
N12 C60 1.345(18)
O1 S1 1.409(17)
O2 S1 1.350(15)
O3 S1 1.391(14)
O4 S2 1.407(14)
O5 S2 1.442(17)
O6 S2 1.358(17)
O7 S3 1.424(17)
O8 S3 1.412(17)
O9 S3 1.474(18)
O10 S4 1.52(2)
O11 S4 1.38(2)
O12 S4 1.39(3)
S1 C101 1.84(2)
S2 C102 1.74(3)
S3 C103 1.739(17)
S4 C104 1.774(19)
F1 C101 1.32(3)
F2 C101 1.33(3)
F3 C101 1.21(3)
F4 C102 1.21(3)
F5 C102 1.29(3)
F6 C102 1.299(17)
F7 C103 1.30(3)
F8 C103 1.38(3)
F9 C103 1.31(3)
F10 C104 1.351(18)
F11 C104 1.288(18)
F12 C104 1.339(18)
C1 C2 1.352(18)
C1 C6 1.386(18)
C2 C3 1.42(2)
C3 C4 1.36(2)
C4 C5 1.43(2)
C5 C6 1.418(19)
C6 C7 1.468(19)
C8 C9 1.49(2)
C9 C10 1.33(2)
C9 C14 1.38(2)
C10 C11 1.431(18)
C11 C12 1.33(2)
C12 C13 1.40(3)
C13 C14 1.39(2)
C15 C20 1.359(19)
C15 C16 1.37(2)
C16 C17 1.41(2)
C17 C18 1.35(2)
C18 C19 1.42(2)
C19 C20 1.393(19)
C20 C21 1.425(19)
C22 C23 1.49(2)
C23 C28 1.36(2)
C23 C24 1.38(2)
C24 C25 1.37(2)
C25 C26 1.37(2)
C26 C27 1.33(3)
C27 C28 1.45(2)
C29 C30 1.36(2)
C30 C31 1.40(2)
C31 C32 1.37(2)
C31 C34 1.52(2)
C32 C33 1.39(2)
C34 C39 1.37(2)
C34 C35 1.40(2)
C35 C36 1.34(2)
C36 C37 1.41(2)
C37 C38 1.36(2)
C37 C42 1.486(19)
C38 C39 1.40(2)
C40 C41 1.377(19)
C41 C42 1.44(2)
C42 C43 1.36(2)
C43 C44 1.36(2)
C45 C46 1.36(2)
C46 C47 1.40(2)
C47 C48 1.36(2)
C47 C50 1.47(2)
C48 C49 1.41(2)
C50 C55 1.42(2)
C50 C51 1.44(2)
C51 C52 1.32(2)
C52 C53 1.42(2)
C53 C54 1.35(2)
C53 C58 1.452(19)
C54 C55 1.34(2)
C56 C57 1.380(19)
C57 C58 1.40(2)
C58 C59 1.43(2)
C59 C60 1.381(19)
C61 C62 1.43(2)
C61 C65 1.43(2)
C61 C66 1.47(2)
C62 C63 1.38(2)
C62 C67 1.51(2)
C63 C68 1.46(2)
C63 C64 1.51(2)
C64 C65 1.34(2)
C64 C69 1.47(2)
C65 C70 1.59(3)
C71 C76 1.43(2)
C71 C75 1.44(2)
C71 C72 1.47(2)
C72 C73 1.48(2)
C72 C77 1.51(2)
C73 C78 1.44(2)
C73 C74 1.462(19)
C74 C75 1.36(2)
C74 C79 1.52(2)
C75 C80 1.56(2)
C81 C85 1.38(3)
C81 C82 1.44(3)
C81 C86 1.54(3)
C82 C83 1.36(3)
C82 C87 1.49(3)
C83 C84 1.47(3)
C83 C88 1.50(3)
C84 C85 1.45(2)
C84 C89 1.46(3)
C85 C90 1.46(2)
C91 C92 1.43(2)
C91 C95 1.48(3)
C91 C96 1.48(3)
C92 C93 1.39(2)
C92 C97 1.48(2)
C93 C94 1.46(2)
C93 C98 1.47(2)
C94 C95 1.41(2)
C94 C99 1.46(2)
C95 C100 1.43(2)
C105 Cl2 1.65(2)
C105 Cl1 1.82(2)
C106 Cl4 1.76(3)
C106 Cl3 1.83(4)
C107 O13 1.48(3)

loop_
_geom_torsion_atom_site_label_1
_geom_torsion_atom_site_label_2
_geom_torsion_atom_site_label_3
_geom_torsion_atom_site_label_4
_geom_torsion
C7 N1 N2 C8 -5.1(17)
Ir1 N1 N2 C8 179.5(10)
C8 N3 N4 C7 1.7(18)
Ir2 N3 N4 C7 -178.6(9)
C21 N5 N6 C22 -4.3(18)
Ir3 N5 N6 C22 179.8(10)
C22 N7 N8 C21 2.3(19)
Ir4 N7 N8 C21 -179.4(9)
C6 C1 C2 C3 3(2)
Ir1 C1 C2 C3 -179.9(11)
C1 C2 C3 C4 -1(2)
C2 C3 C4 C5 -3(2)
C3 C4 C5 C6 5(2)
C2 C1 C6 C5 -1(2)
Ir1 C1 C6 C5 -178.5(11)
C2 C1 C6 C7 178.1(13)
Ir1 C1 C6 C7 0.7(15)
C4 C5 C6 C1 -3(2)
C4 C5 C6 C7 177.7(13)
N3 N4 C7 N1 -0.8(19)
N3 N4 C7 C6 -179.4(11)
N2 N1 C7 N4 2.6(19)
Ir1 N1 C7 N4 178.3(10)
N2 N1 C7 C6 -178.6(11)
Ir1 N1 C7 C6 -2.9(14)
C1 C6 C7 N4 -179.8(12)
C5 C6 C7 N4 -1(2)
C1 C6 C7 N1 1.4(17)
C5 C6 C7 N1 -179.4(12)
N1 N2 C8 N3 6(2)
N1 N2 C8 C9 -175.0(12)
N4 N3 C8 N2 -5(2)
Ir2 N3 C8 N2 175.3(12)
N4 N3 C8 C9 176.4(12)
Ir2 N3 C8 C9 -3.3(15)
N2 C8 C9 C10 -178.5(14)
N3 C8 C9 C10 0.2(19)
N2 C8 C9 C14 3(2)
N3 C8 C9 C14 -178.7(14)
C14 C9 C10 C11 3(2)
C8 C9 C10 C11 -176.2(13)
C14 C9 C10 Ir2 -178.2(13)
C8 C9 C10 Ir2 2.9(17)
C9 C10 C11 C12 -2(2)
Ir2 C10 C11 C12 178.9(13)
C10 C11 C12 C13 -3(3)
C11 C12 C13 C14 8(3)
C10 C9 C14 C13 2(3)
C8 C9 C14 C13 -179.2(16)
C12 C13 C14 C9 -7(3)
C20 C15 C16 C17 5(2)
Ir3 C15 C16 C17 -179.5(11)
C15 C16 C17 C18 -3(2)
C16 C17 C18 C19 0(2)
C17 C18 C19 C20 2(2)
C16 C15 C20 C19 -3(2)
Ir3 C15 C20 C19 -179.3(10)
C16 C15 C20 C21 177.2(13)
Ir3 C15 C20 C21 1.2(16)
C18 C19 C20 C15 0(2)
C18 C19 C20 C21 179.1(13)
N7 N8 C21 N5 8.6(19)
N7 N8 C21 C20 -179.5(13)
N6 N5 C21 N8 -7.8(19)
Ir3 N5 C21 N8 168.2(10)
N6 N5 C21 C20 179.2(11)
Ir3 N5 C21 C20 -4.9(15)
C15 C20 C21 N8 -170.7(13)
C19 C20 C21 N8 10(2)
C15 C20 C21 N5 2.1(17)
C19 C20 C21 N5 -177.3(12)
N5 N6 C22 N7 16(2)
N5 N6 C22 C23 -173.7(12)
N8 N7 C22 N6 -16(2)
Ir4 N7 C22 N6 166.1(11)
N8 N7 C22 C23 173.3(12)
Ir4 N7 C22 C23 -5.1(16)
N6 C22 C23 C28 12(2)
N7 C22 C23 C28 -176.7(15)
N6 C22 C23 C24 -170.2(13)
N7 C22 C23 C24 1.4(18)
C28 C23 C24 C25 2(2)
C22 C23 C24 C25 -175.7(14)
C28 C23 C24 Ir4 -179.3(13)
C22 C23 C24 Ir4 2.6(16)
C23 C24 C25 C26 -2(2)
Ir4 C24 C25 C26 179.7(15)
C24 C25 C26 C27 -3(3)
C25 C26 C27 C28 8(4)
C24 C23 C28 C27 2(3)
C22 C23 C28 C27 -179.8(16)
C26 C27 C28 C23 -7(3)
C33 N9 C29 C30 -4(2)
Ir1 N9 C29 C30 -175.2(12)
N9 C29 C30 C31 4(3)
C29 C30 C31 C32 -1(2)
C29 C30 C31 C34 -179.2(15)
C30 C31 C32 C33 -3(2)
C34 C31 C32 C33 175.7(14)
C29 N9 C33 C32 1(2)
Ir1 N9 C33 C32 171.2(12)
C31 C32 C33 N9 3(3)
C32 C31 C34 C39 -155.1(16)
C30 C31 C34 C39 23(2)
C32 C31 C34 C35 25(2)
C30 C31 C34 C35 -156.0(15)
C39 C34 C35 C36 5(2)
C31 C34 C35 C36 -176.0(14)
C34 C35 C36 C37 -3(2)
C35 C36 C37 C38 0(2)
C35 C36 C37 C42 176.4(14)
C36 C37 C38 C39 1(2)
C42 C37 C38 C39 -174.6(14)
C35 C34 C39 C38 -3(2)
C31 C34 C39 C38 177.7(14)
C37 C38 C39 C34 0(2)
C44 N10 C40 C41 -3(2)
Ir3 N10 C40 C41 169.0(12)
N10 C40 C41 C42 0(2)
C40 C41 C42 C43 1(2)
C40 C41 C42 C37 -176.3(14)
C38 C37 C42 C43 44(2)
C36 C37 C42 C43 -131.6(17)
C38 C37 C42 C41 -139.0(16)
C36 C37 C42 C41 45(2)
C41 C42 C43 C44 1(3)
C37 C42 C43 C44 178.2(16)
C42 C43 C44 N10 -4(3)
C40 N10 C44 C43 5(3)
Ir3 N10 C44 C43 -166.7(14)
C49 N11 C45 C46 -4(3)
Ir2 N11 C45 C46 172.2(14)
N11 C45 C46 C47 6(3)
C45 C46 C47 C48 -2(2)
C45 C46 C47 C50 176.8(16)
C46 C47 C48 C49 -4(2)
C50 C47 C48 C49 177.5(14)
C45 N11 C49 C48 -2(2)
Ir2 N11 C49 C48 -178.3(12)
C47 C48 C49 N11 6(2)
C48 C47 C50 C55 29(2)
C46 C47 C50 C55 -149.6(16)
C48 C47 C50 C51 -149.0(16)
C46 C47 C50 C51 32(2)
C55 C50 C51 C52 -3(2)
C47 C50 C51 C52 174.8(15)
C50 C51 C52 C53 5(2)
C51 C52 C53 C54 -4(2)
C51 C52 C53 C58 -174.2(15)
C52 C53 C54 C55 2(3)
C58 C53 C54 C55 171.5(18)
C53 C54 C55 C50 0(3)
C51 C50 C55 C54 1(2)
C47 C50 C55 C54 -177.0(16)
C60 N12 C56 C57 0(2)
Ir4 N12 C56 C57 171.9(12)
N12 C56 C57 C58 1(2)
C56 C57 C58 C59 -1(2)
C56 C57 C58 C53 -177.0(14)
C54 C53 C58 C57 -133.6(18)
C52 C53 C58 C57 35(2)
C54 C53 C58 C59 50(2)
C52 C53 C58 C59 -140.7(16)
C57 C58 C59 C60 0(2)
C53 C58 C59 C60 175.9(15)
C56 N12 C60 C59 -2(2)
Ir4 N12 C60 C59 -173.5(13)
C58 C59 C60 N12 2(3)
C65 C61 C62 C63 -5.4(17)
C66 C61 C62 C63 -176.1(15)
Ir1 C61 C62 C63 60.4(11)
C65 C61 C62 C67 170.6(15)
C66 C61 C62 C67 0(3)
Ir1 C61 C62 C67 -123.5(16)
C65 C61 C62 Ir1 -65.8(9)
C66 C61 C62 Ir1 123.5(16)
C61 C62 C63 C68 175.1(17)
C67 C62 C63 C68 -1(3)
Ir1 C62 C63 C68 -124.6(19)
C61 C62 C63 C64 5.2(18)
C67 C62 C63 C64 -170.8(15)
Ir1 C62 C63 C64 65.6(10)
C61 C62 C63 Ir1 -60.3(11)
C67 C62 C63 Ir1 123.7(17)
C62 C63 C64 C65 -2.8(17)
C68 C63 C64 C65 -173.3(16)
Ir1 C63 C64 C65 61.9(10)
C62 C63 C64 C69 176.0(15)
C68 C63 C64 C69 5(3)
Ir1 C63 C64 C69 -119.3(15)
C62 C63 C64 Ir1 -64.7(10)
C68 C63 C64 Ir1 124.7(17)
C69 C64 C65 C61 -179.4(17)
C63 C64 C65 C61 -0.7(18)
Ir1 C64 C65 C61 58.8(12)
C69 C64 C65 C70 0(3)
C63 C64 C65 C70 178.8(14)
Ir1 C64 C65 C70 -121.7(16)
C69 C64 C65 Ir1 121.8(19)
C63 C64 C65 Ir1 -59.5(10)
C62 C61 C65 C64 3.8(18)
C66 C61 C65 C64 173.5(16)
Ir1 C61 C65 C64 -61.4(12)
C62 C61 C65 C70 -175.8(14)
C66 C61 C65 C70 -6(3)
Ir1 C61 C65 C70 119.1(14)
C62 C61 C65 Ir1 65.2(10)
C66 C61 C65 Ir1 -125.0(18)
C76 C71 C72 C73 -170.8(15)
C75 C71 C72 C73 -2.3(17)
Ir2 C71 C72 C73 63.1(10)
C76 C71 C72 C77 2(3)
C75 C71 C72 C77 170.8(16)
Ir2 C71 C72 C77 -123.8(17)
C76 C71 C72 Ir2 126.1(17)
C75 C71 C72 Ir2 -65.4(10)
C71 C72 C73 C78 -178.9(16)
C77 C72 C73 C78 8(3)
Ir2 C72 C73 C78 -117.1(16)
C71 C72 C73 C74 1.2(17)
C77 C72 C73 C74 -172.2(15)
Ir2 C72 C73 C74 63.0(11)
C71 C72 C73 Ir2 -61.7(11)
C77 C72 C73 Ir2 124.8(16)
C78 C73 C74 C75 -179.5(16)
C72 C73 C74 C75 0.4(18)
Ir2 C73 C74 C75 60.5(12)
C78 C73 C74 C79 -2(3)
C72 C73 C74 C79 178.1(15)
Ir2 C73 C74 C79 -121.8(16)
C78 C73 C74 Ir2 120.0(17)
C72 C73 C74 Ir2 -60.1(10)
C73 C74 C75 C71 -2.0(19)
C79 C74 C75 C71 -179.6(15)
Ir2 C74 C75 C71 57.5(12)
C73 C74 C75 C80 178.9(15)
C79 C74 C75 C80 1(3)
Ir2 C74 C75 C80 -121.7(16)
C73 C74 C75 Ir2 -59.5(11)
C79 C74 C75 Ir2 122.9(17)
C76 C71 C75 C74 169.9(18)
C72 C71 C75 C74 2.7(19)
Ir2 C71 C75 C74 -60.5(13)
C76 C71 C75 C80 -11(3)
C72 C71 C75 C80 -178.1(14)
Ir2 C71 C75 C80 118.7(14)
C76 C71 C75 Ir2 -130(2)
C72 C71 C75 Ir2 63.2(10)
C85 C81 C82 C83 0(2)
C86 C81 C82 C83 -176.5(18)
Ir3 C81 C82 C83 62.2(14)
C85 C81 C82 C87 175(2)
C86 C81 C82 C87 -1(3)
Ir3 C81 C82 C87 -122(2)
C85 C81 C82 Ir3 -62.4(13)
C86 C81 C82 Ir3 121.3(18)
C81 C82 C83 C84 -2(2)
C87 C82 C83 C84 -177.3(18)
Ir3 C82 C83 C84 60.9(13)
C81 C82 C83 C88 173.9(18)
C87 C82 C83 C88 -2(3)
Ir3 C82 C83 C88 -123(2)
C81 C82 C83 Ir3 -62.7(13)
C87 C82 C83 Ir3 122(2)
C82 C83 C84 C85 3(2)
C88 C83 C84 C85 -173.1(16)
Ir3 C83 C84 C85 65.8(11)
C82 C83 C84 C89 174.8(18)
C88 C83 C84 C89 -1(3)
Ir3 C83 C84 C89 -122.5(18)
C82 C83 C84 Ir3 -62.8(14)
C88 C83 C84 Ir3 121.1(17)
C82 C81 C85 C84 2(2)
C86 C81 C85 C84 178.3(17)
Ir3 C81 C85 C84 -58.9(12)
C82 C81 C85 C90 -179.3(18)
C86 C81 C85 C90 -3(3)
Ir3 C81 C85 C90 119.7(19)
C82 C81 C85 Ir3 61.0(12)
C86 C81 C85 Ir3 -122.8(19)
C89 C84 C85 C81 -174.6(18)
C83 C84 C85 C81 -3.1(19)
Ir3 C84 C85 C81 60.9(12)
C89 C84 C85 C90 7(3)
C83 C84 C85 C90 178.2(16)
Ir3 C84 C85 C90 -117.9(16)
C89 C84 C85 Ir3 124(2)
C83 C84 C85 Ir3 -63.9(11)
C95 C91 C92 C93 -3.4(19)
C96 C91 C92 C93 -174.6(17)
Ir4 C91 C92 C93 59.4(12)
C95 C91 C92 C97 178.4(16)
C96 C91 C92 C97 7(3)
Ir4 C91 C92 C97 -118.7(16)
C95 C91 C92 Ir4 -62.9(11)
C96 C91 C92 Ir4 126.0(19)
C91 C92 C93 C94 3.0(18)
C97 C92 C93 C94 -178.9(16)
Ir4 C92 C93 C94 60.6(10)
C91 C92 C93 C98 178.4(16)
C97 C92 C93 C98 -4(3)
Ir4 C92 C93 C98 -124.1(17)
C91 C92 C93 Ir4 -57.5(11)
C97 C92 C93 Ir4 120.5(18)
C92 C93 C94 C95 -1.5(18)
C98 C93 C94 C95 -176.9(17)
Ir4 C93 C94 C95 61.5(12)
C92 C93 C94 C99 177.4(14)
C98 C93 C94 C99 2(2)
Ir4 C93 C94 C99 -119.6(14)
C92 C93 C94 Ir4 -63.0(11)
C98 C93 C94 Ir4 121.7(17)
C99 C94 C95 C100 -2(3)
C93 C94 C95 C100 177.1(18)
Ir4 C94 C95 C100 -121(2)
C99 C94 C95 C91 -179.5(14)
C93 C94 C95 C91 -0.6(18)
Ir4 C94 C95 C91 61.7(11)
C99 C94 C95 Ir4 118.7(14)
C93 C94 C95 Ir4 -62.3(11)
C92 C91 C95 C94 2.4(18)
C96 C91 C95 C94 174.0(16)
Ir4 C91 C95 C94 -62.8(11)
C92 C91 C95 C100 -175.3(19)
C96 C91 C95 C100 -4(3)
Ir4 C91 C95 C100 120(2)
C92 C91 C95 Ir4 65.2(11)
C96 C91 C95 Ir4 -123.3(17)
O2 S1 C101 F3 179(2)
O3 S1 C101 F3 -60(2)
O1 S1 C101 F3 60(2)
O2 S1 C101 F1 -59(2)
O3 S1 C101 F1 62(2)
O1 S1 C101 F1 -178.1(18)
O2 S1 C101 F2 58(2)
O3 S1 C101 F2 178.4(19)
O1 S1 C101 F2 -62(2)
O6 S2 C102 F4 59(3)
O4 S2 C102 F4 179(2)
O5 S2 C102 F4 -59(3)
O6 S2 C102 F5 -172(3)
O4 S2 C102 F5 -52(3)
O5 S2 C102 F5 70(3)
O6 S2 C102 F6 -73(3)
O4 S2 C102 F6 48(3)
O5 S2 C102 F6 169(2)
O8 S3 C103 F7 -174(2)
O7 S3 C103 F7 62(2)
O9 S3 C103 F7 -56(2)
O8 S3 C103 F9 60(3)
O7 S3 C103 F9 -64(2)
O9 S3 C103 F9 177(2)
O8 S3 C103 F8 -56(2)
O7 S3 C103 F8 179.7(18)
O9 S3 C103 F8 61(2)
O11 S4 C104 F11 56(3)
O12 S4 C104 F11 -169(3)
O10 S4 C104 F11 -57(3)
O11 S4 C104 F12 176(2)
O12 S4 C104 F12 -49(3)
O10 S4 C104 F12 63(3)
O11 S4 C104 F10 -70(2)
O12 S4 C104 F10 65(3)
O10 S4 C104 F10 178(2)
